data_4502523
loop_
_publ_author_name
'Bai, Hong-Ye'
'Ma, Jian-Fang'
'Yang, Jin'
'Liu, Ying-Ying'
Hua-Wu,
'Ma, Ji-Cheng'

_publ_section_title
;
 Effect of Anions on the Self-Assembly of Cd(II)-Containing Coordination
 Polymers Based on a Novel Flexible Tetrakis(imidazole) Ligand
;
_journal_issue 2
_journal_name_full 'Crystal Growth &amp; Design'
_journal_page_first 995
_journal_paper_doi 10.1021/cg901332m
_journal_volume 10
_journal_year 2010
_chemical_formula_moiety 'C64 H48 Cd7 N16 O26, 8(H2 O)'
_chemical_formula_sum 'C64 H64 Cd7 N16 O34'
_chemical_formula_weight 2388.11
_chemical_name_systematic
;
 ?
;
_space_group_IT_number 2
_symmetry_cell_setting triclinic
_symmetry_space_group_name_Hall '-P 1'
_symmetry_space_group_name_H-M 'P -1'
_atom_sites_solution_hydrogens geom
_atom_sites_solution_primary direct
_atom_sites_solution_secondary difmap
_audit_creation_method SHELXL-97
_cell_angle_alpha 96.623(5)
_cell_angle_beta 92.474(5)
_cell_angle_gamma 102.015(5)
_cell_formula_units_Z 1
_cell_length_a 7.509(5)
_cell_length_b 11.881(5)
_cell_length_c 20.942(5)
_cell_measurement_reflns_used 6586
_cell_measurement_temperature 293(2)
_cell_measurement_theta_max 25.4
_cell_measurement_theta_min 4.1
_cell_volume 1810.9(15)
_computing_cell_refinement CrysAlis
_computing_data_collection 'CrysAlis (Oxford Diffraction, 2006)'
_computing_data_reduction CrysAlis
_computing_structure_refinement 'SHELXL-97 (Sheldrick, 1997)'
_computing_structure_solution 'SHELXS-97 (Sheldrick, 1997)'
_diffrn_ambient_temperature 293(2)
_diffrn_detector_area_resol_mean 10.0
_diffrn_measured_fraction_theta_full 0.994
_diffrn_measured_fraction_theta_max 0.994
_diffrn_measurement_device_type 'Oxford Diffraction Gemini R Ultra'
_diffrn_measurement_method '\w scan'
_diffrn_radiation_monochromator graphite
_diffrn_radiation_source 'fine-focus sealed tube'
_diffrn_radiation_type MoK\a
_diffrn_radiation_wavelength 0.71073
_diffrn_reflns_av_R_equivalents 0.0478
_diffrn_reflns_av_sigmaI/netI 0.0995
_diffrn_reflns_limit_h_max 9
_diffrn_reflns_limit_h_min -8
_diffrn_reflns_limit_k_max 14
_diffrn_reflns_limit_k_min -14
_diffrn_reflns_limit_l_max 25
_diffrn_reflns_limit_l_min -23
_diffrn_reflns_number 14301
_diffrn_reflns_theta_full 25.00
_diffrn_reflns_theta_max 25.35
_diffrn_reflns_theta_min 4.10
_exptl_absorpt_coefficient_mu 2.124
_exptl_absorpt_correction_T_max 0.7553
_exptl_absorpt_correction_T_min 0.6297
_exptl_absorpt_correction_type multi-scan
_exptl_absorpt_process_details
;
CrysAlis (Oxford Diffraction, 2006)
;
_exptl_crystal_colour colorless
_exptl_crystal_density_diffrn 2.190
_exptl_crystal_density_method 'not measured'
_exptl_crystal_description block
_exptl_crystal_F_000 1168
_exptl_crystal_size_max 0.24
_exptl_crystal_size_mid 0.20
_exptl_crystal_size_min 0.14
_refine_diff_density_max 0.922
_refine_diff_density_min -0.467
_refine_diff_density_rms 0.117
_refine_ls_extinction_method none
_refine_ls_goodness_of_fit_ref 0.755
_refine_ls_hydrogen_treatment mixed
_refine_ls_matrix_type full
_refine_ls_number_parameters 574
_refine_ls_number_reflns 6586
_refine_ls_number_restraints 19
_refine_ls_restrained_S_all 0.755
_refine_ls_R_factor_all 0.0591
_refine_ls_R_factor_gt 0.0303
_refine_ls_shift/su_max 0.002
_refine_ls_shift/su_mean 0.000
_refine_ls_structure_factor_coef Fsqd
_refine_ls_weighting_details 'calc w=1/[\s^2^(Fo^2^)+(0.0000P)^2^+0.0000P] where P=(Fo^2^+2Fc^2^)/3'
_refine_ls_weighting_scheme calc
_refine_ls_wR_factor_gt 0.0370
_refine_ls_wR_factor_ref 0.0394
_reflns_number_gt 4364
_reflns_number_total 6586
_reflns_threshold_expression >2sigma(I)
_cod_data_source_file cg901332m_si_002.cif
_cod_data_source_block Compound-12
_cod_original_sg_symbol_Hall '-P 1 '
_cod_database_code 4502523

loop_
_symmetry_equiv_pos_as_xyz
'x, y, z'
'-x, -y, -z'

loop_
_atom_site_label
_atom_site_type_symbol
_atom_site_fract_x
_atom_site_fract_y
_atom_site_fract_z
_atom_site_U_iso_or_equiv
_atom_site_adp_type
_atom_site_occupancy
_atom_site_symmetry_multiplicity
_atom_site_calc_flag
_atom_site_refinement_flags
Cd1 Cd 0.0000 0.0000 0.0000 0.01320(11) Uani 1 2 d S
Cd2 Cd 0.34831(4) 0.14636(3) -0.095780(15) 0.01721(9) Uani 1 1 d .
Cd3 Cd 0.25120(4) -0.01980(3) -0.478117(15) 0.01707(9) Uani 1 1 d .
Cd4 Cd -0.39373(4) -0.17181(3) -0.084649(15) 0.01465(8) Uani 1 1 d .
C1 C 1.0300(6) 0.2754(4) -0.14286(19) 0.0201(11) Uani 1 1 d .
H1 H 0.9454 0.2062 -0.1421 0.024 Uiso 1 1 calc R
C2 C 1.2781(6) 0.4022(4) -0.1354(2) 0.0318(13) Uani 1 1 d .
H2 H 1.4007 0.4385 -0.1280 0.038 Uiso 1 1 calc R
C3 C 1.1455(6) 0.4544(4) -0.1545(2) 0.0259(12) Uani 1 1 d .
H3 H 1.1596 0.5308 -0.1630 0.031 Uiso 1 1 calc R
C4 C 0.7999(5) 0.3801(4) -0.17998(19) 0.0206(11) Uani 1 1 d .
H4A H 0.7752 0.4516 -0.1586 0.025 Uiso 1 1 calc R
H4B H 0.7147 0.3164 -0.1656 0.025 Uiso 1 1 calc R
C5 C 0.7612(6) 0.3768(4) -0.25423(19) 0.0183(11) Uani 1 1 d .
C6 C 0.8867(6) 0.3033(4) -0.2872(2) 0.0312(12) Uani 1 1 d U
H6A H 1.0118 0.3406 -0.2727 0.037 Uiso 1 1 calc R
H6B H 0.8616 0.2284 -0.2714 0.037 Uiso 1 1 calc R
C7 C 0.9633(7) 0.3521(4) -0.4000(2) 0.0375(14) Uani 1 1 d .
H7 H 1.0315 0.4276 -0.3905 0.045 Uiso 1 1 calc R
C8 C 0.9296(6) 0.2893(4) -0.4578(2) 0.0343(13) Uani 1 1 d .
H8 H 0.9697 0.3153 -0.4960 0.041 Uiso 1 1 calc R
C9 C 0.7991(6) 0.1813(4) -0.3922(2) 0.0282(12) Uani 1 1 d .
H9 H 0.7323 0.1179 -0.3753 0.034 Uiso 1 1 calc R
C10 C 0.8044(6) 0.5003(4) -0.2742(2) 0.0214(11) Uani 1 1 d .
H10A H 0.9315 0.5352 -0.2616 0.026 Uiso 1 1 calc R
H10B H 0.7890 0.4942 -0.3208 0.026 Uiso 1 1 calc R
C11 C 0.5308(6) 0.5949(4) -0.2725(2) 0.0288(12) Uani 1 1 d .
H11 H 0.4733 0.5614 -0.3124 0.035 Uiso 1 1 calc R
C12 C 0.7235(6) 0.6439(4) -0.1887(2) 0.0228(11) Uani 1 1 d .
H12 H 0.8254 0.6489 -0.1608 0.027 Uiso 1 1 calc R
C13 C 0.4710(6) 0.6698(4) -0.2293(2) 0.0285(12) Uani 1 1 d .
H13 H 0.3640 0.6966 -0.2344 0.034 Uiso 1 1 calc R
C14 C 0.3901(6) 0.1671(4) -0.3520(2) 0.0256(12) Uani 1 1 d .
H14 H 0.3731 0.1084 -0.3256 0.031 Uiso 1 1 calc R
C15 C 0.3817(6) 0.2601(4) -0.4329(2) 0.0292(12) Uani 1 1 d .
H15 H 0.3556 0.2772 -0.4740 0.035 Uiso 1 1 calc R
C16 C 0.4750(6) 0.3360(4) -0.3853(2) 0.0296(12) Uani 1 1 d .
H16 H 0.5269 0.4136 -0.3873 0.036 Uiso 1 1 calc R
C17 C 0.5558(5) 0.3196(4) -0.26629(19) 0.0227(11) Uani 1 1 d .
H17A H 0.5317 0.2544 -0.2416 0.027 Uiso 1 1 calc R
H17B H 0.4877 0.3753 -0.2484 0.027 Uiso 1 1 calc R
C18 C -0.4380(5) -0.1314(4) -0.4092(2) 0.0169(10) Uani 1 1 d .
C19 C -0.3314(5) -0.0928(4) -0.34478(19) 0.0142(10) Uani 1 1 d .
C20 C -0.1422(5) -0.0833(3) -0.33708(19) 0.0154(10) Uani 1 1 d .
C21 C -0.0604(5) -0.0605(4) -0.2752(2) 0.0172(11) Uani 1 1 d .
H21 H 0.0635 -0.0596 -0.2695 0.021 Uiso 1 1 calc R
C22 C -0.1551(5) -0.0390(3) -0.22112(19) 0.0125(10) Uani 1 1 d .
C23 C -0.3416(5) -0.0365(3) -0.22932(19) 0.0127(10) Uani 1 1 d .
C24 C -0.4266(5) -0.0672(3) -0.29177(19) 0.0139(10) Uani 1 1 d .
H24 H -0.5511 -0.0704 -0.2977 0.017 Uiso 1 1 calc R
C25 C -0.4498(5) 0.0081(4) -0.17712(19) 0.0131(10) Uani 1 1 d .
C26 C -0.0473(6) -0.0156(4) -0.1567(2) 0.0166(10) Uani 1 1 d .
C27 C -0.0237(6) -0.0857(4) -0.3934(2) 0.0194(11) Uani 1 1 d .
C28 C -0.3115(6) 0.3051(4) -0.0058(2) 0.0178(11) Uani 1 1 d .
C29 C -0.1453(5) 0.4032(3) -0.00378(18) 0.0094(9) Uani 1 1 d .
C30 C 0.0337(5) 0.3908(4) 0.00888(19) 0.0125(10) Uani 1 1 d .
C31 C 0.1757(5) 0.4891(4) 0.01210(19) 0.0137(10) Uani 1 1 d .
H31 H 0.2949 0.4813 0.0202 0.016 Uiso 1 1 calc R
C32 C 0.0826(6) 0.2763(4) 0.0141(2) 0.0158(10) Uani 1 1 d .
O1 O -0.0822(4) -0.0725(3) -0.44740(14) 0.0263(8) Uani 1 1 d .
O2 O 0.1399(4) -0.0956(3) -0.38153(13) 0.0267(8) Uani 1 1 d .
O3 O -0.4957(4) -0.2370(3) -0.42244(15) 0.0368(9) Uani 1 1 d .
O4 O -0.4682(4) -0.0531(3) -0.44219(14) 0.0223(7) Uani 1 1 d .
O5 O 0.1198(4) 0.0206(3) -0.15708(13) 0.0301(9) Uani 1 1 d .
O6 O -0.1315(4) -0.0346(3) -0.10693(13) 0.0232(8) Uani 1 1 d .
O7 O -0.4680(4) 0.1105(3) -0.17855(14) 0.0275(8) Uani 1 1 d .
O8 O -0.5244(4) -0.0528(3) -0.13706(14) 0.0268(8) Uani 1 1 d .
O9 O -0.4062(4) 0.2818(3) -0.05728(14) 0.0286(8) Uani 1 1 d .
O10 O -0.3452(4) 0.2612(3) 0.04583(15) 0.0285(8) Uani 1 1 d .
O11 O 0.2398(4) 0.2827(3) 0.03843(18) 0.0433(10) Uani 1 1 d .
O12 O -0.0294(4) 0.1852(2) -0.00632(14) 0.0261(8) Uani 1 1 d .
N1 N 1.2083(5) 0.2883(3) -0.12832(17) 0.0234(9) Uani 1 1 d .
N2 N 0.9857(5) 0.3726(3) -0.15871(16) 0.0211(9) Uani 1 1 d .
N3 N 0.6922(4) 0.5778(3) -0.24647(17) 0.0202(9) Uani 1 1 d .
N4 N 0.5952(5) 0.6997(3) -0.17647(17) 0.0236(9) Uani 1 1 d .
N5 N 0.3296(5) 0.1531(3) -0.41279(17) 0.0241(9) Uani 1 1 d .
N6 N 0.4801(5) 0.2775(3) -0.33242(16) 0.0211(9) Uani 1 1 d .
N7 N 0.8288(5) 0.1823(3) -0.45321(17) 0.0224(9) Uani 1 1 d .
N8 N 0.8764(5) 0.2826(3) -0.35695(16) 0.0241(9) Uani 1 1 d .
O1W O 0.8712(5) 0.2534(3) 0.15336(19) 0.0498(11) Uani 1 1 d D
H1C H 0.849(8) 0.185(3) 0.161(3) 0.075 Uiso 1 1 d D
H1D H 0.815(7) 0.263(4) 0.1157(18) 0.075 Uiso 1 1 d D
O2W O 0.7479(6) 0.6011(4) 0.5829(2) 0.0643(13) Uani 1 1 d D
H2C H 0.669(6) 0.641(5) 0.582(3) 0.097 Uiso 1 1 d D
H2D H 0.845(5) 0.641(5) 0.600(3) 0.097 Uiso 1 1 d D
O3W O 0.2985(7) 0.5372(4) -0.4598(3) 0.0902(17) Uani 1 1 d D
H3C H 0.384(8) 0.534(7) -0.431(3) 0.135 Uiso 1 1 d D
H3D H 0.338(10) 0.597(5) -0.479(3) 0.135 Uiso 1 1 d D
O4W O 0.1104(6) -0.3421(4) -0.3625(3) 0.0847(15) Uani 1 1 d D
H4C H 0.141(10) -0.267(2) -0.361(4) 0.127 Uiso 1 1 d D
H4D H 0.200(8) -0.369(6) -0.381(4) 0.127 Uiso 1 1 d D
O13 O 0.3045(4) 0.0526(2) -0.01155(13) 0.0157(7) Uani 1 1 d D
H13A H 0.339(5) -0.012(2) -0.019(2) 0.023 Uiso 1 1 d D

loop_
_atom_site_aniso_label
_atom_site_aniso_U_11
_atom_site_aniso_U_22
_atom_site_aniso_U_33
_atom_site_aniso_U_23
_atom_site_aniso_U_13
_atom_site_aniso_U_12
Cd1 0.0132(2) 0.0113(3) 0.0143(3) 0.00274(19) -0.00051(19) 0.0005(2)
Cd2 0.01314(17) 0.0232(2) 0.01346(19) 0.00305(14) 0.00036(13) -0.00060(15)
Cd3 0.01622(17) 0.0224(2) 0.01178(19) -0.00114(14) 0.00089(14) 0.00420(15)
Cd4 0.01512(17) 0.01310(19) 0.01577(19) 0.00272(14) -0.00038(14) 0.00290(14)
C1 0.020(3) 0.026(3) 0.012(3) 0.002(2) -0.0022(19) 0.001(2)
C2 0.027(3) 0.039(4) 0.025(3) -0.001(2) 0.001(2) 0.000(3)
C3 0.035(3) 0.025(3) 0.014(3) 0.001(2) 0.004(2) 0.001(3)
C4 0.025(3) 0.025(3) 0.017(3) 0.003(2) 0.003(2) 0.016(2)
C5 0.030(3) 0.017(3) 0.009(2) -0.0026(19) -0.0029(19) 0.009(2)
C6 0.0332(14) 0.0308(15) 0.0302(15) 0.0033(10) 0.0014(10) 0.0085(10)
C7 0.046(3) 0.024(3) 0.035(3) 0.000(3) 0.014(3) -0.009(3)
C8 0.044(3) 0.034(3) 0.023(3) 0.001(2) 0.015(2) 0.001(3)
C9 0.039(3) 0.018(3) 0.027(3) -0.001(2) 0.003(2) 0.006(2)
C10 0.025(2) 0.021(3) 0.016(3) -0.006(2) -0.0005(19) 0.003(2)
C11 0.034(3) 0.032(3) 0.024(3) -0.004(2) -0.009(2) 0.021(2)
C12 0.021(2) 0.017(3) 0.026(3) -0.015(2) -0.006(2) 0.007(2)
C13 0.027(3) 0.027(3) 0.031(3) -0.002(2) -0.005(2) 0.009(2)
C14 0.034(3) 0.017(3) 0.024(3) 0.003(2) -0.003(2) 0.004(2)
C15 0.042(3) 0.035(3) 0.012(3) 0.005(2) 0.000(2) 0.011(3)
C16 0.046(3) 0.015(3) 0.028(3) 0.006(2) 0.000(2) 0.008(2)
C17 0.033(3) 0.023(3) 0.011(3) 0.001(2) 0.001(2) 0.005(2)
C18 0.012(2) 0.022(3) 0.017(3) 0.000(2) 0.0020(19) 0.006(2)
C19 0.015(2) 0.017(3) 0.010(2) 0.0019(18) 0.0008(18) 0.002(2)
C20 0.020(2) 0.014(3) 0.011(2) 0.0019(18) -0.0003(19) 0.001(2)
C21 0.011(2) 0.024(3) 0.015(3) 0.001(2) 0.0028(18) 0.003(2)
C22 0.006(2) 0.018(3) 0.013(2) -0.0002(18) -0.0059(17) 0.0034(18)
C23 0.020(2) 0.007(2) 0.011(2) 0.0055(17) 0.0047(18) -0.0014(19)
C24 0.011(2) 0.013(2) 0.016(3) 0.0030(19) -0.0044(18) 0.0019(19)
C25 0.010(2) 0.015(3) 0.013(2) -0.0010(19) -0.0014(18) 0.004(2)
C26 0.021(3) 0.009(3) 0.020(3) 0.0016(19) 0.004(2) 0.005(2)
C27 0.023(3) 0.011(3) 0.022(3) 0.001(2) 0.008(2) -0.002(2)
C28 0.022(2) 0.013(3) 0.019(3) -0.002(2) 0.003(2) 0.006(2)
C29 0.010(2) 0.006(2) 0.009(2) 0.0001(17) 0.0007(17) -0.0031(18)
C30 0.016(2) 0.011(2) 0.008(2) 0.0004(18) -0.0017(17) -0.0011(19)
C31 0.008(2) 0.016(3) 0.017(2) 0.0024(19) 0.0021(17) 0.0028(19)
C32 0.018(2) 0.020(3) 0.011(2) 0.001(2) 0.0055(19) 0.010(2)
O1 0.0296(17) 0.045(2) 0.0109(19) 0.0089(15) 0.0050(14) 0.0200(16)
O2 0.0177(17) 0.042(2) 0.0213(19) 0.0035(15) 0.0028(14) 0.0086(16)
O3 0.055(2) 0.021(2) 0.027(2) -0.0011(15) -0.0074(17) -0.0044(18)
O4 0.0167(16) 0.035(2) 0.0164(18) 0.0085(15) -0.0016(13) 0.0048(15)
O5 0.0115(16) 0.057(2) 0.0150(18) -0.0047(16) -0.0034(13) -0.0024(16)
O6 0.0181(16) 0.034(2) 0.0144(18) 0.0087(14) 0.0012(13) -0.0051(14)
O7 0.0323(18) 0.0184(19) 0.035(2) 0.0057(15) 0.0164(15) 0.0084(15)
O8 0.0288(18) 0.036(2) 0.0264(19) 0.0191(16) 0.0134(15) 0.0208(16)
O9 0.0225(17) 0.030(2) 0.024(2) 0.0023(15) -0.0079(15) -0.0129(15)
O10 0.0189(17) 0.039(2) 0.028(2) 0.0187(16) 0.0024(14) -0.0021(15)
O11 0.029(2) 0.026(2) 0.076(3) 0.0129(19) -0.0228(19) 0.0105(16)
O12 0.0271(18) 0.0074(17) 0.042(2) 0.0016(15) -0.0043(15) 0.0023(15)
N1 0.026(2) 0.022(2) 0.021(2) 0.0014(17) -0.0032(17) 0.0056(19)
N2 0.030(2) 0.020(2) 0.015(2) 0.0023(17) 0.0024(17) 0.0079(19)
N3 0.019(2) 0.016(2) 0.026(2) -0.0034(17) 0.0010(17) 0.0094(17)
N4 0.028(2) 0.022(2) 0.021(2) -0.0008(17) 0.0016(18) 0.0078(19)
N5 0.030(2) 0.026(3) 0.016(2) -0.0050(18) -0.0014(17) 0.0092(19)
N6 0.033(2) 0.018(2) 0.013(2) -0.0008(17) -0.0001(17) 0.0069(18)
N7 0.029(2) 0.022(2) 0.015(2) -0.0012(17) 0.0058(17) 0.0012(19)
N8 0.036(2) 0.026(2) 0.009(2) -0.0037(17) 0.0008(17) 0.009(2)
O1W 0.042(2) 0.055(3) 0.050(3) 0.009(2) -0.0115(19) 0.008(2)
O2W 0.057(3) 0.064(3) 0.078(3) 0.021(3) 0.003(3) 0.020(2)
O3W 0.077(3) 0.057(3) 0.133(5) 0.037(3) -0.006(3) -0.003(3)
O4W 0.077(3) 0.065(3) 0.114(4) 0.039(3) 0.018(3) 0.003(3)
O13 0.0160(15) 0.0133(18) 0.0188(17) 0.0004(14) 0.0013(13) 0.0064(14)

loop_
_atom_type_symbol
_atom_type_description
_atom_type_scat_dispersion_real
_atom_type_scat_dispersion_imag
_atom_type_scat_source
C C 0.0033 0.0016 'International Tables Vol C Tables 4.2.6.8 and 6.1.1.4'
H H 0.0000 0.0000 'International Tables Vol C Tables 4.2.6.8 and 6.1.1.4'
O O 0.0106 0.0060 'International Tables Vol C Tables 4.2.6.8 and 6.1.1.4'
Cd Cd -0.8075 1.2024 'International Tables Vol C Tables 4.2.6.8 and 6.1.1.4'
N N 0.0061 0.0033 'International Tables Vol C Tables 4.2.6.8 and 6.1.1.4'

loop_
_geom_angle_atom_site_label_1
_geom_angle_atom_site_label_2
_geom_angle_atom_site_label_3
_geom_angle
_geom_angle_site_symmetry_1
_geom_angle_site_symmetry_3
O13 Cd1 O13 180.00(14) . 2
O13 Cd1 O12 89.60(10) . 2
O13 Cd1 O12 90.40(10) 2 2
O13 Cd1 O12 90.40(10) . .
O13 Cd1 O12 89.60(10) 2 .
O12 Cd1 O12 180.0(2) 2 .
O13 Cd1 O6 103.87(10) . .
O13 Cd1 O6 76.13(10) 2 .
O12 Cd1 O6 96.16(11) 2 .
O12 Cd1 O6 83.84(11) . .
O13 Cd1 O6 76.13(10) . 2
O13 Cd1 O6 103.87(10) 2 2
O12 Cd1 O6 83.84(11) 2 2
O12 Cd1 O6 96.16(11) . 2
O6 Cd1 O6 180.00(15) . 2
O13 Cd2 O9 99.31(11) . 1_655
O13 Cd2 O5 93.28(11) . .
O9 Cd2 O5 166.76(11) 1_655 .
O13 Cd2 N1 129.42(12) . 1_455
O9 Cd2 N1 90.10(13) 1_655 1_455
O5 Cd2 N1 84.98(13) . 1_455
O13 Cd2 O7 126.33(11) . 1_655
O9 Cd2 O7 83.20(11) 1_655 1_655
O5 Cd2 O7 86.07(11) . 1_655
N1 Cd2 O7 104.03(12) 1_455 1_655
N7 Cd3 N5 176.45(14) 2_654 .
N7 Cd3 O4 95.90(12) 2_654 1_655
N5 Cd3 O4 86.28(12) . 1_655
N7 Cd3 O2 98.69(12) 2_654 .
N5 Cd3 O2 84.26(12) . .
O4 Cd3 O2 85.36(10) 1_655 .
N7 Cd3 O1 87.58(12) 2_654 2_554
N5 Cd3 O1 89.09(12) . 2_554
O4 Cd3 O1 147.71(10) 1_655 2_554
O2 Cd3 O1 125.94(10) . 2_554
N7 Cd3 O4 86.46(12) 2_654 2_554
N5 Cd3 O4 91.43(12) . 2_554
O4 Cd3 O4 74.63(12) 1_655 2_554
O2 Cd3 O4 159.77(9) . 2_554
O1 Cd3 O4 73.57(10) 2_554 2_554
N7 Cd3 O1 83.97(11) 2_654 .
N5 Cd3 O1 96.38(11) . .
O4 Cd3 O1 136.56(11) 1_655 .
O2 Cd3 O1 52.09(9) . .
O1 Cd3 O1 75.71(11) 2_554 .
O4 Cd3 O1 148.13(9) 2_554 .
O11 Cd4 O8 174.05(12) 2 .
O11 Cd4 O10 90.90(13) 2 2_455
O8 Cd4 O10 94.95(12) . 2_455
O11 Cd4 N4 85.74(14) 2 1_445
O8 Cd4 N4 92.44(13) . 1_445
O10 Cd4 N4 97.43(12) 2_455 1_445
O11 Cd4 O13 81.85(12) 2 2
O8 Cd4 O13 98.96(11) . 2
O10 Cd4 O13 92.12(10) 2_455 2
N4 Cd4 O13 164.45(11) 1_445 2
O11 Cd4 O6 95.32(12) 2 .
O8 Cd4 O6 79.27(11) . .
O10 Cd4 O6 164.74(11) 2_455 .
N4 Cd4 O6 96.92(11) 1_445 .
O13 Cd4 O6 75.05(10) 2 .
N1 C1 N2 112.8(4) . .
N1 C1 H1 123.6 . .
N2 C1 H1 123.6 . .
C3 C2 N1 111.1(4) . .
C3 C2 H2 124.5 . .
N1 C2 H2 124.5 . .
C2 C3 N2 106.3(4) . .
C2 C3 H3 126.9 . .
N2 C3 H3 126.9 . .
N2 C4 C5 115.9(3) . .
N2 C4 H4A 108.3 . .
C5 C4 H4A 108.3 . .
N2 C4 H4B 108.3 . .
C5 C4 H4B 108.3 . .
H4A C4 H4B 107.4 . .
C6 C5 C10 109.9(4) . .
C6 C5 C17 113.4(3) . .
C10 C5 C17 111.9(4) . .
C6 C5 C4 106.4(3) . .
C10 C5 C4 111.0(3) . .
C17 C5 C4 104.0(3) . .
N8 C6 C5 118.7(4) . .
N8 C6 H6A 107.6 . .
C5 C6 H6A 107.6 . .
N8 C6 H6B 107.6 . .
C5 C6 H6B 107.6 . .
H6A C6 H6B 107.1 . .
C8 C7 N8 106.3(4) . .
C8 C7 H7 126.9 . .
N8 C7 H7 126.9 . .
C7 C8 N7 110.5(4) . .
C7 C8 H8 124.7 . .
N7 C8 H8 124.7 . .
N7 C9 N8 112.0(4) . .
N7 C9 H9 124.0 . .
N8 C9 H9 124.0 . .
N3 C10 C5 114.9(4) . .
N3 C10 H10A 108.5 . .
C5 C10 H10A 108.5 . .
N3 C10 H10B 108.5 . .
C5 C10 H10B 108.5 . .
H10A C10 H10B 107.5 . .
C13 C11 N3 107.2(4) . .
C13 C11 H11 126.4 . .
N3 C11 H11 126.4 . .
N4 C12 N3 112.2(4) . .
N4 C12 H12 123.9 . .
N3 C12 H12 123.9 . .
C11 C13 N4 108.5(4) . .
C11 C13 H13 125.7 . .
N4 C13 H13 125.7 . .
N5 C14 N6 111.6(4) . .
N5 C14 H14 124.2 . .
N6 C14 H14 124.2 . .
C16 C15 N5 110.4(4) . .
C16 C15 H15 124.8 . .
N5 C15 H15 124.8 . .
C15 C16 N6 106.7(4) . .
C15 C16 H16 126.6 . .
N6 C16 H16 126.6 . .
N6 C17 C5 119.2(3) . .
N6 C17 H17A 107.5 . .
C5 C17 H17A 107.5 . .
N6 C17 H17B 107.5 . .
C5 C17 H17B 107.5 . .
H17A C17 H17B 107.0 . .
O3 C18 O4 126.8(4) . .
O3 C18 C19 115.5(4) . .
O4 C18 C19 117.6(4) . .
C24 C19 C20 119.6(4) . .
C24 C19 C18 117.9(3) . .
C20 C19 C18 122.5(4) . .
C21 C20 C19 118.1(4) . .
C21 C20 C27 119.0(4) . .
C19 C20 C27 122.6(4) . .
C20 C21 C22 122.9(4) . .
C20 C21 H21 118.6 . .
C22 C21 H21 118.6 . .
C21 C22 C23 119.1(4) . .
C21 C22 C26 116.8(3) . .
C23 C22 C26 124.1(4) . .
C24 C23 C22 117.6(4) . .
C24 C23 C25 117.8(3) . .
C22 C23 C25 124.2(3) . .
C19 C24 C23 122.2(4) . .
C19 C24 H24 118.9 . .
C23 C24 H24 118.9 . .
O8 C25 O7 121.7(4) . .
O8 C25 C23 123.1(4) . .
O7 C25 C23 115.1(4) . .
O5 C26 O6 124.7(4) . .
O5 C26 C22 116.8(4) . .
O6 C26 C22 118.5(4) . .
O1 C27 O2 122.5(4) . .
O1 C27 C20 120.5(4) . .
O2 C27 C20 116.9(4) . .
O9 C28 O10 127.0(4) . .
O9 C28 C29 115.5(4) . .
O10 C28 C29 117.4(4) . .
C31 C29 C30 119.1(3) 2_565 .
C31 C29 C28 117.1(4) 2_565 .
C30 C29 C28 123.7(4) . .
C29 C30 C31 118.4(4) . .
C29 C30 C32 123.3(4) . .
C31 C30 C32 118.1(4) . .
C29 C31 C30 122.4(4) 2_565 .
C29 C31 H31 118.8 2_565 .
C30 C31 H31 118.8 . .
O12 C32 O11 125.7(4) . .
O12 C32 C30 119.6(4) . .
O11 C32 C30 114.7(4) . .
C27 O1 Cd3 153.4(3) . 2_554
C27 O1 Cd3 88.3(2) . .
Cd3 O1 Cd3 104.29(11) 2_554 .
C27 O2 Cd3 94.7(3) . .
C18 O4 Cd3 128.2(3) . 1_455
C18 O4 Cd3 120.3(3) . 2_554
Cd3 O4 Cd3 105.37(12) 1_455 2_554
C26 O5 Cd2 138.8(3) . .
C26 O6 Cd1 125.8(3) . .
C26 O6 Cd4 134.4(3) . .
Cd1 O6 Cd4 95.07(10) . .
C25 O7 Cd2 105.6(3) . 1_455
C25 O8 Cd4 124.9(3) . .
C28 O9 Cd2 134.9(3) . 1_455
C28 O10 Cd4 132.8(3) . 2_455
C32 O11 Cd4 138.5(3) . 2
C32 O12 Cd1 127.5(3) . .
C1 N1 C2 103.5(4) . .
C1 N1 Cd2 125.4(3) . 1_655
C2 N1 Cd2 131.1(3) . 1_655
C1 N2 C3 106.4(4) . .
C1 N2 C4 123.7(4) . .
C3 N2 C4 129.8(4) . .
C12 N3 C11 105.9(4) . .
C12 N3 C10 126.7(4) . .
C11 N3 C10 127.3(4) . .
C12 N4 C13 106.2(4) . .
C12 N4 Cd4 122.6(3) . 1_665
C13 N4 Cd4 131.2(3) . 1_665
C14 N5 C15 105.2(4) . .
C14 N5 Cd3 125.7(3) . .
C15 N5 Cd3 125.8(3) . .
C14 N6 C16 106.0(4) . .
C14 N6 C17 123.7(4) . .
C16 N6 C17 130.2(4) . .
C9 N7 C8 105.6(4) . .
C9 N7 Cd3 120.3(3) . 2_654
C8 N7 Cd3 133.5(3) . 2_654
C9 N8 C7 105.6(4) . .
C9 N8 C6 124.7(4) . .
C7 N8 C6 128.9(4) . .
H1C O1W H1D 113(4) . .
H2C O2W H2D 110(5) . .
H3C O3W H3D 107(5) . .
H4C O4W H4D 106(5) . .
Cd2 O13 Cd1 109.17(12) . .
Cd2 O13 Cd4 112.69(12) . 2
Cd1 O13 Cd4 99.54(11) . 2
Cd2 O13 H13A 109(3) . .
Cd1 O13 H13A 104(3) . .
Cd4 O13 H13A 121(3) 2 .

loop_
_geom_bond_atom_site_label_1
_geom_bond_atom_site_label_2
_geom_bond_distance
_geom_bond_site_symmetry_2
Cd1 O13 2.273(3) .
Cd1 O13 2.273(3) 2
Cd1 O12 2.274(3) 2
Cd1 O12 2.274(3) .
Cd1 O6 2.363(3) .
Cd1 O6 2.363(3) 2
Cd2 O13 2.194(3) .
Cd2 O9 2.231(3) 1_655
Cd2 O5 2.264(3) .
Cd2 N1 2.314(4) 1_455
Cd2 O7 2.317(3) 1_655
Cd3 N7 2.227(3) 2_654
Cd3 N5 2.284(4) .
Cd3 O4 2.333(3) 1_655
Cd3 O2 2.420(3) .
Cd3 O1 2.459(3) 2_554
Cd3 O4 2.484(3) 2_554
Cd3 O1 2.579(3) .
Cd4 O11 2.200(3) 2
Cd4 O8 2.238(3) .
Cd4 O10 2.259(3) 2_455
Cd4 N4 2.300(4) 1_445
Cd4 O13 2.312(3) 2
Cd4 O6 2.381(3) .
C1 N1 1.333(5) .
C1 N2 1.340(5) .
C1 H1 0.9300 .
C2 C3 1.348(6) .
C2 N1 1.374(6) .
C2 H2 0.9300 .
C3 N2 1.370(5) .
C3 H3 0.9300 .
C4 N2 1.470(5) .
C4 C5 1.564(5) .
C4 H4A 0.9700 .
C4 H4B 0.9700 .
C5 C6 1.545(6) .
C5 C10 1.545(6) .
C5 C17 1.547(5) .
C6 N8 1.449(5) .
C6 H6A 0.9700 .
C6 H6B 0.9700 .
C7 C8 1.331(6) .
C7 N8 1.385(6) .
C7 H7 0.9300 .
C8 N7 1.354(6) .
C8 H8 0.9300 .
C9 N7 1.307(5) .
C9 N8 1.341(5) .
C9 H9 0.9300 .
C10 N3 1.461(5) .
C10 H10A 0.9700 .
C10 H10B 0.9700 .
C11 C13 1.352(6) .
C11 N3 1.371(5) .
C11 H11 0.9300 .
C12 N4 1.297(5) .
C12 N3 1.348(5) .
C12 H12 0.9300 .
C13 N4 1.380(5) .
C13 H13 0.9300 .
C14 N5 1.314(5) .
C14 N6 1.352(5) .
C14 H14 0.9300 .
C15 C16 1.330(6) .
C15 N5 1.370(6) .
C15 H15 0.9300 .
C16 N6 1.377(6) .
C16 H16 0.9300 .
C17 N6 1.465(5) .
C17 H17A 0.9700 .
C17 H17B 0.9700 .
C18 O3 1.233(5) .
C18 O4 1.271(5) .
C18 C19 1.512(5) .
C19 C24 1.385(5) .
C19 C20 1.402(5) .
C20 C21 1.383(5) .
C20 C27 1.509(6) .
C21 C22 1.390(5) .
C21 H21 0.9300 .
C22 C23 1.410(5) .
C22 C26 1.509(5) .
C23 C24 1.404(5) .
C23 C25 1.503(5) .
C24 H24 0.9300 .
C25 O8 1.247(5) .
C25 O7 1.255(5) .
C26 O5 1.239(5) .
C26 O6 1.261(5) .
C27 O1 1.235(5) .
C27 O2 1.275(5) .
C28 O9 1.236(5) .
C28 O10 1.266(5) .
C28 C29 1.515(5) .
C29 C31 1.374(6) 2_565
C29 C30 1.399(5) .
C30 C31 1.401(5) .
C30 C32 1.495(6) .
C31 C29 1.374(6) 2_565
C31 H31 0.9300 .
C32 O12 1.244(4) .
C32 O11 1.249(5) .
O1 Cd3 2.459(3) 2_554
O4 Cd3 2.333(3) 1_455
O4 Cd3 2.484(3) 2_554
O7 Cd2 2.317(3) 1_455
O9 Cd2 2.231(3) 1_455
O10 Cd4 2.259(3) 2_455
O11 Cd4 2.200(3) 2
N1 Cd2 2.314(4) 1_655
N4 Cd4 2.300(4) 1_665
N7 Cd3 2.227(3) 2_654
O1W H1C 0.83(3) .
O1W H1D 0.91(3) .
O2W H2C 0.83(3) .
O2W H2D 0.82(3) .
O3W H3C 0.87(3) .
O3W H3D 0.86(3) .
O4W H4C 0.87(3) .
O4W H4D 0.89(3) .
O13 Cd4 2.312(3) 2
O13 H13A 0.861(19) .

loop_
_geom_hbond_atom_site_label_D
_geom_hbond_atom_site_label_H
_geom_hbond_atom_site_label_A
_geom_hbond_distance_DH
_geom_hbond_distance_HA
_geom_hbond_distance_DA
_geom_hbond_angle_DHA
_geom_hbond_site_symmetry_A
O1W H1D O10 0.91(3) 1.85(3) 2.742(5) 167(5) 1_655
O2W H2C O3 0.83(3) 2.10(3) 2.925(6) 171(7) 1_666
O2W H2D O4W 0.82(3) 2.07(4) 2.822(7) 152(6) 1_666
O3W H3D O3 0.86(3) 2.27(7) 2.807(6) 120(6) 1_665
O4W H4C O2 0.87(3) 2.13(4) 2.964(6) 160(7) .
O4W H4D O3W 0.89(3) 2.13(5) 2.936(9) 150(7) 1_545

loop_
_geom_torsion_atom_site_label_1
_geom_torsion_atom_site_label_2
_geom_torsion_atom_site_label_3
_geom_torsion_atom_site_label_4
_geom_torsion
_geom_torsion_site_symmetry_1
_geom_torsion_site_symmetry_4
N1 C2 C3 N2 1.0(5) . .
N2 C4 C5 C6 29.9(5) . .
N2 C4 C5 C10 -89.7(5) . .
N2 C4 C5 C17 149.9(4) . .
C10 C5 C6 N8 -61.4(5) . .
C17 C5 C6 N8 64.7(5) . .
C4 C5 C6 N8 178.4(4) . .
N8 C7 C8 N7 -1.4(6) . .
C6 C5 C10 N3 179.3(3) . .
C17 C5 C10 N3 52.4(5) . .
C4 C5 C10 N3 -63.2(5) . .
N3 C11 C13 N4 0.2(6) . .
N5 C15 C16 N6 -1.4(5) . .
C6 C5 C17 N6 -50.7(5) . .
C10 C5 C17 N6 74.3(5) . .
C4 C5 C17 N6 -165.9(4) . .
O3 C18 C19 C24 -90.4(5) . .
O4 C18 C19 C24 85.5(5) . .
O3 C18 C19 C20 88.9(5) . .
O4 C18 C19 C20 -95.2(5) . .
C24 C19 C20 C21 6.9(6) . .
C18 C19 C20 C21 -172.5(4) . .
C24 C19 C20 C27 -167.3(4) . .
C18 C19 C20 C27 13.4(7) . .
C19 C20 C21 C22 -4.5(7) . .
C27 C20 C21 C22 169.8(4) . .
C20 C21 C22 C23 -2.0(6) . .
C20 C21 C22 C26 180.0(4) . .
C21 C22 C23 C24 6.0(6) . .
C26 C22 C23 C24 -176.1(4) . .
C21 C22 C23 C25 -167.5(4) . .
C26 C22 C23 C25 10.4(7) . .
C20 C19 C24 C23 -2.8(6) . .
C18 C19 C24 C23 176.5(4) . .
C22 C23 C24 C19 -3.7(6) . .
C25 C23 C24 C19 170.3(4) . .
C24 C23 C25 O8 101.1(5) . .
C22 C23 C25 O8 -85.4(5) . .
C24 C23 C25 O7 -75.3(5) . .
C22 C23 C25 O7 98.2(5) . .
C21 C22 C26 O5 23.3(6) . .
C23 C22 C26 O5 -154.6(4) . .
C21 C22 C26 O6 -156.1(4) . .
C23 C22 C26 O6 26.0(6) . .
C21 C20 C27 O1 -159.2(4) . .
C19 C20 C27 O1 14.9(6) . .
C21 C20 C27 O2 17.2(6) . .
C19 C20 C27 O2 -168.7(4) . .
O9 C28 C29 C31 62.0(5) . 2_565
O10 C28 C29 C31 -113.7(5) . 2_565
O9 C28 C29 C30 -121.1(5) . .
O10 C28 C29 C30 63.3(6) . .
C31 C29 C30 C31 -0.5(6) 2_565 .
C28 C29 C30 C31 -177.4(3) . .
C31 C29 C30 C32 -175.6(4) 2_565 .
C28 C29 C30 C32 7.5(6) . .
C29 C30 C31 C29 0.5(7) . 2_565
C32 C30 C31 C29 175.8(4) . 2_565
C29 C30 C32 O12 15.5(6) . .
C31 C30 C32 O12 -159.6(4) . .
C29 C30 C32 O11 -165.9(4) . .
C31 C30 C32 O11 19.0(5) . .
O2 C27 O1 Cd3 -135.1(5) . 2_554
C20 C27 O1 Cd3 41.1(8) . 2_554
O2 C27 O1 Cd3 -15.6(4) . .
C20 C27 O1 Cd3 160.6(3) . .
N7 Cd3 O1 C27 114.7(3) 2_654 .
N5 Cd3 O1 C27 -68.9(3) . .
O4 Cd3 O1 C27 22.4(3) 1_655 .
O2 Cd3 O1 C27 8.7(2) . .
O1 Cd3 O1 C27 -156.3(3) 2_554 .
O4 Cd3 O1 C27 -172.1(2) 2_554 .
N7 Cd3 O1 Cd3 -89.03(13) 2_654 2_554
N5 Cd3 O1 Cd3 87.42(14) . 2_554
O4 Cd3 O1 Cd3 178.75(11) 1_655 2_554
O2 Cd3 O1 Cd3 165.02(16) . 2_554
O1 Cd3 O1 Cd3 0.0 2_554 2_554
O4 Cd3 O1 Cd3 -15.7(2) 2_554 2_554
O1 C27 O2 Cd3 16.7(4) . .
C20 C27 O2 Cd3 -159.6(3) . .
N7 Cd3 O2 C27 -83.7(3) 2_654 .
N5 Cd3 O2 C27 94.3(3) . .
O4 Cd3 O2 C27 -179.0(2) 1_655 .
O1 Cd3 O2 C27 9.6(3) 2_554 .
O4 Cd3 O2 C27 172.7(3) 2_554 .
O1 Cd3 O2 C27 -8.5(2) . .
O3 C18 O4 Cd3 54.9(6) . 1_455
C19 C18 O4 Cd3 -120.5(3) . 1_455
O3 C18 O4 Cd3 -93.5(5) . 2_554
C19 C18 O4 Cd3 91.1(4) . 2_554
O6 C26 O5 Cd2 -37.3(7) . .
C22 C26 O5 Cd2 143.2(3) . .
O13 Cd2 O5 C26 60.4(5) . .
O9 Cd2 O5 C26 -137.5(5) 1_655 .
N1 Cd2 O5 C26 -69.0(5) 1_455 .
O7 Cd2 O5 C26 -173.4(5) 1_655 .
O5 C26 O6 Cd1 2.8(6) . .
C22 C26 O6 Cd1 -177.8(3) . .
O5 C26 O6 Cd4 -146.6(3) . .
C22 C26 O6 Cd4 32.8(6) . .
O13 Cd1 O6 C26 -6.3(4) . .
O13 Cd1 O6 C26 173.7(4) 2 .
O12 Cd1 O6 C26 -97.4(3) 2 .
O12 Cd1 O6 C26 82.6(3) . .
O6 Cd1 O6 C26 134(27) 2 .
O13 Cd1 O6 Cd4 152.29(10) . .
O13 Cd1 O6 Cd4 -27.71(10) 2 .
O12 Cd1 O6 Cd4 61.17(12) 2 .
O12 Cd1 O6 Cd4 -118.83(12) . .
O6 Cd1 O6 Cd4 -68(26) 2 .
O11 Cd4 O6 C26 102.8(4) 2 .
O8 Cd4 O6 C26 -74.7(4) . .
O10 Cd4 O6 C26 -143.6(4) 2_455 .
N4 Cd4 O6 C26 16.4(4) 1_445 .
O13 Cd4 O6 C26 -177.1(4) 2 .
O11 Cd4 O6 Cd1 -52.74(13) 2 .
O8 Cd4 O6 Cd1 129.74(12) . .
O10 Cd4 O6 Cd1 60.9(4) 2_455 .
N4 Cd4 O6 Cd1 -139.08(12) 1_445 .
O13 Cd4 O6 Cd1 27.34(10) 2 .
O8 C25 O7 Cd2 0.6(4) . 1_455
C23 C25 O7 Cd2 177.2(2) . 1_455
O7 C25 O8 Cd4 -139.1(3) . .
C23 C25 O8 Cd4 44.7(5) . .
O11 Cd4 O8 C25 1.3(13) 2 .
O10 Cd4 O8 C25 -168.3(3) 2_455 .
N4 Cd4 O8 C25 -70.7(3) 1_445 .
O13 Cd4 O8 C25 98.7(3) 2 .
O6 Cd4 O8 C25 25.9(3) . .
O10 C28 O9 Cd2 -9.3(7) . 1_455
C29 C28 O9 Cd2 175.6(3) . 1_455
O9 C28 O10 Cd4 -22.8(7) . 2_455
C29 C28 O10 Cd4 152.3(3) . 2_455
O12 C32 O11 Cd4 -20.9(8) . 2
C30 C32 O11 Cd4 160.6(3) . 2
O11 C32 O12 Cd1 5.2(6) . .
C30 C32 O12 Cd1 -176.3(3) . .
O13 Cd1 O12 C32 -34.4(3) . .
O13 Cd1 O12 C32 145.6(3) 2 .
O12 Cd1 O12 C32 41(28) 2 .
O6 Cd1 O12 C32 -138.3(4) . .
O6 Cd1 O12 C32 41.7(4) 2 .
N2 C1 N1 C2 0.4(5) . .
N2 C1 N1 Cd2 178.4(3) . 1_655
C3 C2 N1 C1 -0.9(5) . .
C3 C2 N1 Cd2 -178.8(3) . 1_655
N1 C1 N2 C3 0.2(5) . .
N1 C1 N2 C4 176.7(4) . .
C2 C3 N2 C1 -0.7(5) . .
C2 C3 N2 C4 -176.9(4) . .
C5 C4 N2 C1 -101.3(5) . .
C5 C4 N2 C3 74.4(5) . .
N4 C12 N3 C11 0.5(5) . .
N4 C12 N3 C10 -177.3(4) . .
C13 C11 N3 C12 -0.4(5) . .
C13 C11 N3 C10 177.4(4) . .
C5 C10 N3 C12 86.0(5) . .
C5 C10 N3 C11 -91.4(6) . .
N3 C12 N4 C13 -0.4(5) . .
N3 C12 N4 Cd4 -177.0(3) . 1_665
C11 C13 N4 C12 0.1(5) . .
C11 C13 N4 Cd4 176.4(3) . 1_665
N6 C14 N5 C15 -0.7(5) . .
N6 C14 N5 Cd3 159.6(3) . .
C16 C15 N5 C14 1.3(5) . .
C16 C15 N5 Cd3 -159.0(3) . .
N7 Cd3 N5 C14 -177.6(19) 2_654 .
O4 Cd3 N5 C14 -49.6(3) 1_655 .
O2 Cd3 N5 C14 36.1(3) . .
O1 Cd3 N5 C14 162.4(4) 2_554 .
O4 Cd3 N5 C14 -124.1(3) 2_554 .
O1 Cd3 N5 C14 86.9(4) . .
N7 Cd3 N5 C15 -21(2) 2_654 .
O4 Cd3 N5 C15 106.8(4) 1_655 .
O2 Cd3 N5 C15 -167.5(4) . .
O1 Cd3 N5 C15 -41.3(4) 2_554 .
O4 Cd3 N5 C15 32.3(4) 2_554 .
O1 Cd3 N5 C15 -116.8(4) . .
N5 C14 N6 C16 -0.1(5) . .
N5 C14 N6 C17 177.4(4) . .
C15 C16 N6 C14 0.9(5) . .
C15 C16 N6 C17 -176.4(4) . .
C5 C17 N6 C14 124.0(5) . .
C5 C17 N6 C16 -59.1(6) . .
N8 C9 N7 C8 -0.2(5) . .
N8 C9 N7 Cd3 172.1(3) . 2_654
C7 C8 N7 C9 1.0(6) . .
C7 C8 N7 Cd3 -169.8(4) . 2_654
N7 C9 N8 C7 -0.6(5) . .
N7 C9 N8 C6 -171.9(4) . .
C8 C7 N8 C9 1.2(6) . .
C8 C7 N8 C6 172.0(4) . .
C5 C6 N8 C9 -106.3(5) . .
C5 C6 N8 C7 84.5(6) . .
O9 Cd2 O13 Cd1 141.10(12) 1_655 .
O5 Cd2 O13 Cd1 -42.98(13) . .
N1 Cd2 O13 Cd1 43.21(18) 1_455 .
O7 Cd2 O13 Cd1 -130.52(12) 1_655 .
O9 Cd2 O13 Cd4 31.49(14) 1_655 2
O5 Cd2 O13 Cd4 -152.59(13) . 2
N1 Cd2 O13 Cd4 -66.39(17) 1_455 2
O7 Cd2 O13 Cd4 119.88(13) 1_655 2
O13 Cd1 O13 Cd2 -31(24) 2 .
O12 Cd1 O13 Cd2 129.12(12) 2 .
O12 Cd1 O13 Cd2 -50.88(12) . .
O6 Cd1 O13 Cd2 32.87(14) . .
O6 Cd1 O13 Cd2 -147.13(14) 2 .
O13 Cd1 O13 Cd4 87(24) 2 2
O12 Cd1 O13 Cd4 -112.68(11) 2 2
O12 Cd1 O13 Cd4 67.32(11) . 2
O6 Cd1 O13 Cd4 151.07(11) . 2
O6 Cd1 O13 Cd4 -28.93(11) 2 2
